data_4033727
loop_
_publ_author_name
'Sihag, Pinki'
'Jeganmohan, Masilamani'

_publ_section_title
;
 Regioselective Synthesis of Isocoumarins via Iridium(III)-Catalyzed
 Oxidative Cyclization of Aromatic Acids with Propargyl Alcohols.
;
_journal_issue 5
_journal_name_full 'The Journal of organic chemistry'
_journal_page_first 2699
_journal_page_last 2712
_journal_paper_doi 10.1021/acs.joc.8b03077
_journal_volume 84
_journal_year 2019
_chemical_formula_moiety 'C19 H18 O3'
_chemical_formula_sum 'C19 H18 O3'
_chemical_formula_weight 294.33
_space_group_crystal_system triclinic
_space_group_IT_number 2
_space_group_name_Hall '-P 1'
_space_group_name_H-M_alt 'P -1'
_atom_sites_solution_hydrogens mixed
_audit_creation_method SHELXL-2014/7
_cell_angle_alpha 75.653(2)
_cell_angle_beta 85.6189(19)
_cell_angle_gamma 69.2243(18)
_cell_formula_units_Z 2
_cell_length_a 8.9804(4)
_cell_length_b 9.2764(4)
_cell_length_c 10.1223(4)
_cell_measurement_reflns_used 5735
_cell_measurement_temperature 296(2)
_cell_measurement_theta_max 27.31
_cell_measurement_theta_min 2.42
_cell_volume 763.76(6)
_computing_cell_refinement 'Bruker SAINT'
_computing_data_collection 'Bruker APEX2'
_computing_data_reduction 'Bruker SAINT'
_computing_molecular_graphics 'Bruker SHELXTL'
_computing_publication_material 'Bruker SHELXTL'
_computing_structure_refinement 'SHELXL-2014/7 (Sheldrick, 2014)'
_computing_structure_solution 'SHELXS-97 (Sheldrick 2008)'
_diffrn_ambient_temperature 296(2)
_diffrn_measured_fraction_theta_full 0.998
_diffrn_measured_fraction_theta_max 0.998
_diffrn_measurement_device_type 'Bruker APEX-II CCD'
_diffrn_measurement_method '\f and \w scans'
_diffrn_radiation_type MoK\a
_diffrn_radiation_wavelength 0.71073
_diffrn_reflns_av_R_equivalents 0.0209
_diffrn_reflns_av_unetI/netI 0.0175
_diffrn_reflns_Laue_measured_fraction_full 0.998
_diffrn_reflns_Laue_measured_fraction_max 0.998
_diffrn_reflns_limit_h_max 7
_diffrn_reflns_limit_h_min -10
_diffrn_reflns_limit_k_max 10
_diffrn_reflns_limit_k_min -11
_diffrn_reflns_limit_l_max 12
_diffrn_reflns_limit_l_min -11
_diffrn_reflns_number 10804
_diffrn_reflns_point_group_measured_fraction_full 0.998
_diffrn_reflns_point_group_measured_fraction_max 0.998
_diffrn_reflns_theta_full 24.995
_diffrn_reflns_theta_max 24.995
_diffrn_reflns_theta_min 2.077
_exptl_absorpt_coefficient_mu 0.086
_exptl_absorpt_correction_T_max 0.991
_exptl_absorpt_correction_T_min 0.979
_exptl_absorpt_correction_type multi-scan
_exptl_absorpt_process_details 'SADABS V2014/5(Bruker AXS.Inc)'
_exptl_crystal_colour colourless
_exptl_crystal_density_diffrn 1.280
_exptl_crystal_description Block
_exptl_crystal_F_000 312
_exptl_crystal_size_max 0.250
_exptl_crystal_size_mid 0.220
_exptl_crystal_size_min 0.100
_refine_diff_density_max 0.227
_refine_diff_density_min -0.137
_refine_diff_density_rms 0.036
_refine_ls_extinction_coef 0.055(6)
_refine_ls_extinction_expression Fc^*^=kFc[1+0.001xFc^2^\l^3^/sin(2\q)]^-1/4^
_refine_ls_extinction_method 'SHELXL-2014/7 (Sheldrick 2014'
_refine_ls_goodness_of_fit_ref 1.034
_refine_ls_hydrogen_treatment mixed
_refine_ls_matrix_type full
_refine_ls_number_parameters 207
_refine_ls_number_reflns 2682
_refine_ls_number_restraints 0
_refine_ls_restrained_S_all 1.034
_refine_ls_R_factor_all 0.0441
_refine_ls_R_factor_gt 0.0367
_refine_ls_shift/su_max 0.001
_refine_ls_shift/su_mean 0.000
_refine_ls_structure_factor_coef Fsqd
_refine_ls_weighting_details 'w=1/[\s^2^(Fo^2^)+(0.0556P)^2^+0.1654P] where P=(Fo^2^+2Fc^2^)/3'
_refine_ls_weighting_scheme calc
_refine_ls_wR_factor_gt 0.0985
_refine_ls_wR_factor_ref 0.1061
_reflns_Friedel_coverage 0.000
_reflns_number_gt 2247
_reflns_number_total 2682
_reflns_threshold_expression 'I > 2\s(I)'
_cod_data_source_file jo8b03077_si_002.cif
_cod_data_source_block 143
_cod_database_code 4033727
_shelx_shelxl_version_number 2014/7
_shelx_space_group_comment
; 
The symmetry employed for this shelxl refinement is uniquely defined 
by the following loop, which should always be used as a source of 
symmetry information in preference to the above space-group names. 
They are only intended as comments. 
;
_shelx_estimated_absorpt_t_min 0.979
_shelx_estimated_absorpt_t_max 0.991

loop_
_space_group_symop_operation_xyz
'x, y, z'
'-x, -y, -z'

loop_
_atom_site_label
_atom_site_type_symbol
_atom_site_fract_x
_atom_site_fract_y
_atom_site_fract_z
_atom_site_U_iso_or_equiv
_atom_site_adp_type
_atom_site_occupancy
_atom_site_site_symmetry_order
_atom_site_calc_flag
_atom_site_refinement_flags_posn
_atom_site_refinement_flags_adp
C1 C 0.30935(16) 0.33568(15) 0.32368(13) 0.0332(3) Uani 1 1 d . .
C2 C 0.46789(15) 0.26665(15) 0.34242(12) 0.0309(3) Uani 1 1 d . .
C3 C 0.53860(15) 0.26787(14) 0.46768(12) 0.0307(3) Uani 1 1 d . .
C4 C 0.70344(16) 0.20956(16) 0.49159(14) 0.0368(3) Uani 1 1 d . .
H4 H 0.7714 0.1626 0.4281 0.044 Uiso 1 1 calc R U
C5 C 0.76754(17) 0.22025(16) 0.60759(14) 0.0404(3) Uani 1 1 d . .
C6 C 0.66470(19) 0.28836(17) 0.70358(14) 0.0434(4) Uani 1 1 d . .
H6 H 0.7065 0.2969 0.7814 0.052 Uiso 1 1 calc R U
C7 C 0.50306(18) 0.34277(17) 0.68438(14) 0.0397(3) Uani 1 1 d . .
H7 H 0.4358 0.3856 0.7501 0.048 Uiso 1 1 calc R U
C8 C 0.43882(16) 0.33418(15) 0.56649(13) 0.0327(3) Uani 1 1 d . .
C9 C 0.26761(17) 0.39417(16) 0.54749(13) 0.0371(3) Uani 1 1 d . .
C10 C 0.20016(16) 0.36697(17) 0.20218(14) 0.0393(3) Uani 1 1 d . .
C11 C 0.1112(2) 0.2503(2) 0.2335(2) 0.0649(5) Uani 1 1 d . .
H11A H 0.0523 0.2601 0.3160 0.097 Uiso 1 1 calc R U
H11B H 0.1861 0.1442 0.2447 0.097 Uiso 1 1 calc R U
H11C H 0.0391 0.2731 0.1597 0.097 Uiso 1 1 calc R U
C12 C 0.2839(2) 0.3646(2) 0.06627(15) 0.0543(4) Uani 1 1 d . .
H12A H 0.2061 0.4037 -0.0060 0.081 Uiso 1 1 calc R U
H12B H 0.3508 0.2578 0.0658 0.081 Uiso 1 1 calc R U
H12C H 0.3479 0.4307 0.0530 0.081 Uiso 1 1 calc R U
C13 C 0.57613(15) 0.18532(15) 0.24329(13) 0.0324(3) Uani 1 1 d . .
C14 C 0.58318(19) 0.03618(17) 0.23543(15) 0.0445(4) Uani 1 1 d . .
H14 H 0.5201 -0.0131 0.2923 0.053 Uiso 1 1 calc R U
C15 C 0.6829(2) -0.04030(19) 0.14411(17) 0.0557(4) Uani 1 1 d . .
H15 H 0.6863 -0.1403 0.1397 0.067 Uiso 1 1 calc R U
C16 C 0.7773(2) 0.0308(2) 0.05974(16) 0.0543(4) Uani 1 1 d . .
H16 H 0.8426 -0.0200 -0.0030 0.065 Uiso 1 1 calc R U
C17 C 0.77475(18) 0.1775(2) 0.06834(14) 0.0469(4) Uani 1 1 d . .
H17 H 0.8395 0.2253 0.0123 0.056 Uiso 1 1 calc R U
C18 C 0.67586(17) 0.25346(17) 0.16043(14) 0.0393(3) Uani 1 1 d . .
H18 H 0.6761 0.3516 0.1670 0.047 Uiso 1 1 calc R U
C19 C 0.94498(19) 0.1635(2) 0.62883(18) 0.0584(5) Uani 1 1 d . .
H19A H 0.9966 0.0897 0.5736 0.088 Uiso 1 1 calc R U
H19B H 0.9707 0.1121 0.7231 0.088 Uiso 1 1 calc R U
H19C H 0.9809 0.2524 0.6034 0.088 Uiso 1 1 calc R U
O1 O 0.21242(11) 0.39430(12) 0.42572(9) 0.0405(3) Uani 1 1 d . .
O2 O 0.17034(13) 0.44405(15) 0.62934(11) 0.0569(3) Uani 1 1 d . .
O3 O 0.08959(13) 0.52611(13) 0.18330(11) 0.0486(3) Uani 1 1 d . .
H1O H 0.026(3) 0.532(2) 0.254(2) 0.076(6) Uiso 1 1 d . .

loop_
_atom_site_aniso_label
_atom_site_aniso_U_11
_atom_site_aniso_U_22
_atom_site_aniso_U_33
_atom_site_aniso_U_23
_atom_site_aniso_U_13
_atom_site_aniso_U_12
C1 0.0361(7) 0.0343(7) 0.0321(7) -0.0113(5) 0.0048(5) -0.0144(6)
C2 0.0362(7) 0.0289(6) 0.0295(7) -0.0078(5) 0.0015(5) -0.0134(5)
C3 0.0375(7) 0.0262(6) 0.0296(7) -0.0061(5) 0.0009(5) -0.0130(5)
C4 0.0368(7) 0.0350(7) 0.0363(7) -0.0098(6) -0.0003(6) -0.0088(6)
C5 0.0441(8) 0.0358(7) 0.0397(8) -0.0038(6) -0.0085(6) -0.0138(6)
C6 0.0567(9) 0.0426(8) 0.0335(7) -0.0080(6) -0.0101(7) -0.0190(7)
C7 0.0525(9) 0.0388(8) 0.0304(7) -0.0111(6) 0.0032(6) -0.0176(7)
C8 0.0405(7) 0.0290(7) 0.0293(7) -0.0065(5) 0.0027(5) -0.0138(6)
C9 0.0410(8) 0.0397(8) 0.0325(7) -0.0123(6) 0.0053(6) -0.0146(6)
C10 0.0364(7) 0.0443(8) 0.0387(8) -0.0134(6) -0.0029(6) -0.0128(6)
C11 0.0670(11) 0.0733(12) 0.0710(12) -0.0202(10) -0.0101(9) -0.0399(10)
C12 0.0501(9) 0.0708(11) 0.0342(8) -0.0165(7) -0.0060(7) -0.0075(8)
C13 0.0336(7) 0.0343(7) 0.0288(7) -0.0091(5) -0.0027(5) -0.0094(6)
C14 0.0548(9) 0.0373(8) 0.0424(8) -0.0124(6) 0.0054(7) -0.0162(7)
C15 0.0718(11) 0.0426(9) 0.0545(10) -0.0244(7) 0.0043(8) -0.0139(8)
C16 0.0498(9) 0.0662(11) 0.0435(9) -0.0286(8) 0.0049(7) -0.0062(8)
C17 0.0394(8) 0.0688(11) 0.0342(8) -0.0158(7) 0.0049(6) -0.0192(7)
C18 0.0415(8) 0.0450(8) 0.0359(7) -0.0127(6) 0.0024(6) -0.0187(6)
C19 0.0472(9) 0.0657(11) 0.0599(10) -0.0160(8) -0.0160(8) -0.0127(8)
O1 0.0324(5) 0.0540(6) 0.0366(5) -0.0182(4) 0.0040(4) -0.0127(4)
O2 0.0445(6) 0.0814(8) 0.0457(6) -0.0307(6) 0.0133(5) -0.0151(6)
O3 0.0413(6) 0.0527(7) 0.0433(6) -0.0110(5) -0.0019(5) -0.0059(5)

loop_
_atom_type_symbol
_atom_type_description
_atom_type_scat_dispersion_real
_atom_type_scat_dispersion_imag
_atom_type_scat_source
C C 0.0033 0.0016 'International Tables Vol C Tables 4.2.6.8 and 6.1.1.4'
H H 0.0000 0.0000 'International Tables Vol C Tables 4.2.6.8 and 6.1.1.4'
O O 0.0106 0.0060 'International Tables Vol C Tables 4.2.6.8 and 6.1.1.4'

loop_
_geom_angle_atom_site_label_1
_geom_angle_atom_site_label_2
_geom_angle_atom_site_label_3
_geom_angle
C2 C1 O1 120.89(12)
C2 C1 C10 132.08(12)
O1 C1 C10 107.03(11)
C1 C2 C3 118.69(11)
C1 C2 C13 123.37(12)
C3 C2 C13 117.93(11)
C8 C3 C4 118.06(12)
C8 C3 C2 119.16(12)
C4 C3 C2 122.75(12)
C5 C4 C3 121.54(13)
C5 C4 H4 119.2
C3 C4 H4 119.2
C4 C5 C6 118.92(13)
C4 C5 C19 120.88(14)
C6 C5 C19 120.18(13)
C7 C6 C5 120.74(13)
C7 C6 H6 119.6
C5 C6 H6 119.6
C6 C7 C8 120.24(13)
C6 C7 H7 119.9
C8 C7 H7 119.9
C7 C8 C3 120.46(12)
C7 C8 C9 119.33(12)
C3 C8 C9 120.21(12)
O2 C9 O1 117.51(12)
O2 C9 C8 125.88(13)
O1 C9 C8 116.60(11)
O3 C10 C12 103.95(12)
O3 C10 C11 110.06(12)
C12 C10 C11 110.98(14)
O3 C10 C1 107.59(11)
C12 C10 C1 114.64(12)
C11 C10 C1 109.40(12)
C10 C11 H11A 109.5
C10 C11 H11B 109.5
H11A C11 H11B 109.5
C10 C11 H11C 109.5
H11A C11 H11C 109.5
H11B C11 H11C 109.5
C10 C12 H12A 109.5
C10 C12 H12B 109.5
H12A C12 H12B 109.5
C10 C12 H12C 109.5
H12A C12 H12C 109.5
H12B C12 H12C 109.5
C14 C13 C18 118.27(13)
C14 C13 C2 120.21(12)
C18 C13 C2 121.48(12)
C15 C14 C13 120.74(14)
C15 C14 H14 119.6
C13 C14 H14 119.6
C16 C15 C14 120.28(15)
C16 C15 H15 119.9
C14 C15 H15 119.9
C15 C16 C17 119.83(14)
C15 C16 H16 120.1
C17 C16 H16 120.1
C16 C17 C18 119.88(14)
C16 C17 H17 120.1
C18 C17 H17 120.1
C17 C18 C13 120.94(14)
C17 C18 H18 119.5
C13 C18 H18 119.5
C5 C19 H19A 109.5
C5 C19 H19B 109.5
H19A C19 H19B 109.5
C5 C19 H19C 109.5
H19A C19 H19C 109.5
H19B C19 H19C 109.5
C9 O1 C1 124.09(10)
C10 O3 H1O 108.6(13)

loop_
_geom_bond_atom_site_label_1
_geom_bond_atom_site_label_2
_geom_bond_distance
C1 C2 1.3444(19)
C1 O1 1.3877(15)
C1 C10 1.5375(19)
C2 C3 1.4649(18)
C2 C13 1.4923(17)
C3 C8 1.3995(18)
C3 C4 1.4015(19)
C4 C5 1.386(2)
C4 H4 0.9300
C5 C6 1.396(2)
C5 C19 1.505(2)
C6 C7 1.369(2)
C6 H6 0.9300
C7 C8 1.3957(19)
C7 H7 0.9300
C8 C9 1.448(2)
C9 O2 1.2068(16)
C9 O1 1.3627(16)
C10 O3 1.4322(17)
C10 C12 1.518(2)
C10 C11 1.521(2)
C11 H11A 0.9600
C11 H11B 0.9600
C11 H11C 0.9600
C12 H12A 0.9600
C12 H12B 0.9600
C12 H12C 0.9600
C13 C14 1.3843(19)
C13 C18 1.3889(19)
C14 C15 1.381(2)
C14 H14 0.9300
C15 C16 1.375(2)
C15 H15 0.9300
C16 C17 1.377(2)
C16 H16 0.9300
C17 C18 1.382(2)
C17 H17 0.9300
C18 H18 0.9300
C19 H19A 0.9600
C19 H19B 0.9600
C19 H19C 0.9600
O3 H1O 0.88(2)

loop_
_geom_torsion_atom_site_label_1
_geom_torsion_atom_site_label_2
_geom_torsion_atom_site_label_3
_geom_torsion_atom_site_label_4
_geom_torsion
O1 C1 C2 C3 -5.78(19)
C10 C1 C2 C3 174.45(13)
O1 C1 C2 C13 172.87(11)
C10 C1 C2 C13 -6.9(2)
C1 C2 C3 C8 2.84(18)
C13 C2 C3 C8 -175.88(11)
C1 C2 C3 C4 -175.12(12)
C13 C2 C3 C4 6.15(18)
C8 C3 C4 C5 -1.66(19)
C2 C3 C4 C5 176.33(12)
C3 C4 C5 C6 1.1(2)
C3 C4 C5 C19 -177.34(14)
C4 C5 C6 C7 0.5(2)
C19 C5 C6 C7 178.96(14)
C5 C6 C7 C8 -1.5(2)
C6 C7 C8 C3 0.9(2)
C6 C7 C8 C9 -179.26(12)
C4 C3 C8 C7 0.62(18)
C2 C3 C8 C7 -177.44(11)
C4 C3 C8 C9 -179.18(12)
C2 C3 C8 C9 2.76(18)
C7 C8 C9 O2 -4.9(2)
C3 C8 C9 O2 174.88(13)
C7 C8 C9 O1 174.87(11)
C3 C8 C9 O1 -5.33(18)
C2 C1 C10 O3 -135.38(15)
O1 C1 C10 O3 44.83(14)
C2 C1 C10 C12 -20.3(2)
O1 C1 C10 C12 159.89(12)
C2 C1 C10 C11 105.07(18)
O1 C1 C10 C11 -74.72(14)
C1 C2 C13 C14 -75.89(17)
C3 C2 C13 C14 102.78(15)
C1 C2 C13 C18 106.39(16)
C3 C2 C13 C18 -74.94(16)
C18 C13 C14 C15 -2.2(2)
C2 C13 C14 C15 -179.99(14)
C13 C14 C15 C16 0.2(2)
C14 C15 C16 C17 1.4(3)
C15 C16 C17 C18 -0.9(2)
C16 C17 C18 C13 -1.2(2)
C14 C13 C18 C17 2.7(2)
C2 C13 C18 C17 -179.54(12)
O2 C9 O1 C1 -177.66(12)
C8 C9 O1 C1 2.54(19)
C2 C1 O1 C9 3.15(19)
C10 C1 O1 C9 -177.03(11)
